data_7116427
loop_
_publ_author_name
'Ming Li'
'Baozhan Zheng'
'Daibing Luo'
'Huiqin Sun'
'Ning Wang'
'Yan Huang'
'Jun Dai'
'Dan Xiao'
'Shi-Jian Su'
'Zhiyun Lu'

_publ_section_title
;
 Small molecular neutral microcrystalline iridium(III) complexes as
 promising molecular oxygen sensors
;
_journal_name_full Chem.Commun.
_journal_page_first 1926
_journal_paper_doi 10.1039/C4cc07252A
_journal_volume 51
_journal_year 2015
_chemical_formula_moiety 'C59 H63 Ir N2 O2 S2, C H2 Cl2'
_chemical_formula_sum 'C60 H65 Cl2 Ir N2 O2 S2'
_chemical_formula_weight 1173.36
_chemical_name_systematic
;
 ?
;
_space_group_crystal_system triclinic
_space_group_IT_number 2
_space_group_name_Hall '-P 1'
_space_group_name_H-M_alt 'P -1'
_symmetry_space_group_name_Hall '-P 1'
_symmetry_space_group_name_H-M 'P -1'
_atom_sites_solution_hydrogens geom
_atom_sites_solution_primary iterative
_audit_creation_date 2013-10-15
_audit_creation_method
;
Olex2 1.2
(compiled 2013.09.17 svn.r2790 for OlexSys, GUI svn.r4601)
;
_audit_update_record
;
2014-06-04 deposited with the CCDC.
2014-12-22 downloaded from the CCDC.
;
_cell_angle_alpha 103.949(2)
_cell_angle_beta 93.493(2)
_cell_angle_gamma 103.298(2)
_cell_formula_units_Z 2
_cell_length_a 12.8835(3)
_cell_length_b 14.7285(4)
_cell_length_c 16.0114(4)
_cell_measurement_reflns_used 11371
_cell_measurement_temperature 143.00(10)
_cell_measurement_theta_max 28.7390
_cell_measurement_theta_min 3.2100
_cell_volume 2847.71(13)
_computing_cell_refinement
;
CrysAlisPro, Agilent Technologies,
Version 1.171.36.28 (release 01-02-2013 CrysAlis171 .NET)
(compiled Feb  1 2013,16:14:44)
;
_computing_data_collection
;
CrysAlisPro, Agilent Technologies,
Version 1.171.36.28 (release 01-02-2013 CrysAlis171 .NET)
(compiled Feb  1 2013,16:14:44)
;
_computing_data_reduction
;
CrysAlisPro, Agilent Technologies,
Version 1.171.36.28 (release 01-02-2013 CrysAlis171 .NET)
(compiled Feb  1 2013,16:14:44)
;
_computing_molecular_graphics
;
O. V. Dolomanov, L. J. Bourhis, R. J. Gildea, J. A. K. Howard and H. Puschmann,
OLEX2: a complete structure solution, refinement and analysis program.
J. Appl. Cryst. (2009). 42, 339-341.
;
_computing_publication_material
;
O. V. Dolomanov, L. J. Bourhis, R. J. Gildea, J. A. K. Howard and H. Puschmann,
OLEX2: a complete structure solution, refinement and analysis program.
J. Appl. Cryst. (2009). 42, 339-341.
;
_computing_structure_refinement
;
SHELX, G.M. Sheldrick, Acta Cryst.
(2008). A64, 112-122
;
_computing_structure_solution 'SUPERFLIP, J. Appl. Cryst. (2007) 40, 786-790'
_diffrn_ambient_temperature 143.00(10)
_diffrn_detector_area_resol_mean 16.0874
_diffrn_measured_fraction_theta_full 0.9988
_diffrn_measured_fraction_theta_max 0.5847
_diffrn_measurement_details
;
  1 omega  -12.00   21.00   1.0000   10.0000
omega____ theta____ kappa____ phi______ frames
    -      -17.3611  -99.0000    0.0000 33

  2 omega  -80.00  -54.00   1.0000   10.0000
omega____ theta____ kappa____ phi______ frames
    -      -17.3611 -178.0000  -30.0000 26

  3 omega  -24.00   19.00   1.0000   10.0000
omega____ theta____ kappa____ phi______ frames
    -      -17.3611  -99.0000   90.0000 43

  4 omega  -48.00    4.00   1.0000   10.0000
omega____ theta____ kappa____ phi______ frames
    -       19.1580  -57.0000   90.0000 52

  5 omega    1.00   88.00   1.0000   10.0000
omega____ theta____ kappa____ phi______ frames
    -       19.1580   57.0000    0.0000 87

  6 omega  -50.00    9.00   1.0000   10.0000
omega____ theta____ kappa____ phi______ frames
    -       19.1580  -57.0000 -150.0000 59

  7 omega   -1.00   75.00   1.0000   10.0000
omega____ theta____ kappa____ phi______ frames
    -       19.1580   57.0000  -90.0000 76

  8 omega  -25.00   54.00   1.0000   10.0000
omega____ theta____ kappa____ phi______ frames
    -       19.1580  -99.0000  150.0000 79
;
_diffrn_measurement_device_type 'Xcalibur, Eos'
_diffrn_measurement_method '\w scans'
_diffrn_orient_matrix_UB_11 0.0194897000
_diffrn_orient_matrix_UB_12 -0.0086039000
_diffrn_orient_matrix_UB_13 -0.0409236000
_diffrn_orient_matrix_UB_21 0.0236268000
_diffrn_orient_matrix_UB_22 -0.0352995000
_diffrn_orient_matrix_UB_23 0.0108565000
_diffrn_orient_matrix_UB_31 -0.0480792000
_diffrn_orient_matrix_UB_32 -0.0361946000
_diffrn_orient_matrix_UB_33 -0.0179737000
_diffrn_radiation_monochromator graphite
_diffrn_radiation_type 'Mo K\a'
_diffrn_radiation_wavelength 0.7107
_diffrn_reflns_av_R_equivalents 0.0417
_diffrn_reflns_av_unetI/netI 0.0648
_diffrn_reflns_Laue_measured_fraction_full 0.999
_diffrn_reflns_Laue_measured_fraction_max 0.999
_diffrn_reflns_limit_h_max 16
_diffrn_reflns_limit_h_min -16
_diffrn_reflns_limit_k_max 17
_diffrn_reflns_limit_k_min -18
_diffrn_reflns_limit_l_max 20
_diffrn_reflns_limit_l_min -16
_diffrn_reflns_number 25244
_diffrn_reflns_point_group_measured_fraction_full 0.999
_diffrn_reflns_point_group_measured_fraction_max 0.999
_diffrn_reflns_theta_full 25.242
_diffrn_reflns_theta_max 26.371
_diffrn_reflns_theta_min 2.894
_diffrn_source 'Enhance (Mo) X-ray Source'
_exptl_absorpt_coefficient_mu 2.553
_exptl_absorpt_correction_T_max 1.00000
_exptl_absorpt_correction_T_min 0.84618
_exptl_absorpt_correction_type multi-scan
_exptl_absorpt_process_details
;
CrysAlisPro, Agilent Technologies,
Version 1.171.36.28 (release 01-02-2013 CrysAlis171 .NET)
(compiled Feb  1 2013,16:14:44)
Empirical absorption correction using spherical harmonics,
 implemented in SCALE3 ABSPACK scaling algorithm.
;
_exptl_crystal_density_diffrn 1.368
_exptl_crystal_F_000 1196
_exptl_crystal_size_max 0.35
_exptl_crystal_size_mid 0.3
_exptl_crystal_size_min 0.25
_refine_diff_density_max 1.557
_refine_diff_density_min -0.952
_refine_diff_density_rms 0.122
_refine_ls_extinction_method none
_refine_ls_goodness_of_fit_ref 1.032
_refine_ls_hydrogen_treatment constr
_refine_ls_matrix_type full
_refine_ls_number_parameters 649
_refine_ls_number_reflns 11636
_refine_ls_number_restraints 0
_refine_ls_restrained_S_all 1.032
_refine_ls_R_factor_all 0.0464
_refine_ls_R_factor_gt 0.0387
_refine_ls_shift/su_max 0.020
_refine_ls_shift/su_mean 0.000
_refine_ls_structure_factor_coef Fsqd
_refine_ls_weighting_details
;
 w=1/[\s^2^(Fo^2^)+(0.0432P)^2^]
 where P=(Fo^2^+2Fc^2^)/3
;
_refine_ls_weighting_scheme calc
_refine_ls_wR_factor_gt 0.0877
_refine_ls_wR_factor_ref 0.0913
_reflns_Friedel_coverage 0.000
_reflns_number_gt 10201
_reflns_number_total 11636
_reflns_threshold_expression 'I > 2\s(I)'
_cod_data_source_file c4cc07252a2.cif
_cod_data_source_block 131015_s4_lm
_cod_original_cell_volume 2847.72(13)
_cod_database_code 7116427
_shelxl_version_number 2013-2
_chemical_oxdiff_formula c12h20n2o3ir2
_shelx_space_group_comment
;
The symmetry employed for this shelxl refinement is uniquely defined
by the following loop, which should always be used as a source of
symmetry information in preference to the above space-group names.
They are only intended as comments.
;
_shelx_estimated_absorpt_t_max 0.568
_shelx_estimated_absorpt_t_min 0.469
_reflns_odcompleteness_completeness 99.88
_reflns_odcompleteness_iscentric 1
_reflns_odcompleteness_theta 26.32
_olex2_refinement_description
;
1. Fixed Uiso
 At 1.2 times of:
  All C(H) groups, All C(H,H) groups
 At 1.5 times of:
  All C(H,H,H) groups
2. Uiso/Uaniso restraints and constraints
Uanis(C57A) = Uanis(C57B)
Uanis(C58A) = Uanis(C58B)
Uanis(C59A) = Uanis(C59B)
3. Others
 Sof(C57B)=Sof(H57D)=Sof(H57E)=Sof(H57F)=Sof(C58B)=Sof(H58D)=Sof(H58E)=
 Sof(H58F)=Sof(C59B)=Sof(H59D)=Sof(H59E)=Sof(H59F)=1-FVAR(1)
 Sof(C57A)=Sof(H57A)=Sof(H57B)=Sof(H57C)=Sof(C58A)=Sof(H58A)=Sof(H58B)=
 Sof(H58C)=Sof(C59A)=Sof(H59A)=Sof(H59B)=Sof(H59C)=FVAR(1)
4.a Secondary CH2 refined with riding coordinates:
 C60(H60A,H60B)
4.b Aromatic/amide H refined with riding coordinates:
 C3(H3), C4(H4), C5(H5), C6(H6), C10(H10), C11(H11), C13(H13), C15(H15),
 C17(H17), C19(H19), C29(H29), C35(H35), C36(H36), C37(H37), C38(H38), C42(H42),
  C43(H43), C45(H45), C47(H47), C49(H49), C51(H51)
4.c Idealised Me refined as rotating group:
 C21(H21A,H21B,H21C), C22(H22A,H22B,H22C), C23(H23A,H23B,H23C), C25(H25A,H25B,
 H25C), C26(H26A,H26B,H26C), C27(H27A,H27B,H27C), C31(H31A,H31B,H31C), C32(H32A,
 H32B,H32C), C53(H53A,H53B,H53C), C54(H54A,H54B,H54C), C55(H55A,H55B,H55C),
 C57A(H57A,H57B,H57C), C57B(H57D,H57E,H57F), C58A(H58A,H58B,H58C), C58B(H58D,
 H58E,H58F), C59A(H59A,H59B,H59C), C59B(H59D,H59E,H59F)
;

loop_
_space_group_symop_operation_xyz
'x, y, z'
'-x, -y, -z'

loop_
_atom_site_label
_atom_site_type_symbol
_atom_site_fract_x
_atom_site_fract_y
_atom_site_fract_z
_atom_site_U_iso_or_equiv
_atom_site_adp_type
_atom_site_occupancy
_atom_site_site_symmetry_order
_atom_site_calc_flag
_atom_site_refinement_flags_posn
_atom_site_refinement_flags_adp
_atom_site_refinement_flags_occupancy
_atom_site_disorder_assembly
_atom_site_disorder_group
Ir1 Ir 0.31069(2) 0.90302(2) 0.16654(2) 0.01676(6) Uani 1 1 d . . . . .
Cl1 Cl 0.20199(14) 1.06874(11) 0.49374(9) 0.0632(4) Uani 1 1 d . . . . .
Cl2 Cl 0.00922(12) 1.02396(11) 0.37154(11) 0.0624(4) Uani 1 1 d . . . . .
S1 S 0.07054(10) 0.73617(8) -0.06513(8) 0.0335(3) Uani 1 1 d . . . . .
S2 S 0.55100(9) 0.96055(8) 0.39944(7) 0.0258(2) Uani 1 1 d . . . . .
O1 O 0.2695(2) 1.02448(18) 0.24676(17) 0.0211(6) Uani 1 1 d . . . . .
O2 O 0.3665(2) 0.99005(18) 0.08072(18) 0.0224(6) Uani 1 1 d . . . . .
N1 N 0.1745(3) 0.8483(2) 0.0798(2) 0.0202(7) Uani 1 1 d . . . . .
N2 N 0.4490(3) 0.9466(2) 0.2517(2) 0.0177(7) Uani 1 1 d . . . . .
C1 C 0.0115(4) 0.8229(3) -0.0062(3) 0.0301(10) Uani 1 1 d . . . . .
C2 C 0.0783(3) 0.8755(3) 0.0700(3) 0.0236(9) Uani 1 1 d . . . . .
C3 C 0.0442(4) 0.9470(3) 0.1282(3) 0.0298(10) Uani 1 1 d . . . . .
H3 H 0.0881 0.9828 0.1810 0.036 Uiso 1 1 calc R U . . .
C4 C -0.0533(4) 0.9648(4) 0.1083(4) 0.0419(13) Uani 1 1 d . . . . .
H4 H -0.0772 1.0127 0.1480 0.050 Uiso 1 1 calc R U . . .
C5 C -0.1170(4) 0.9134(4) 0.0308(4) 0.0468(14) Uani 1 1 d . . . . .
H5 H -0.1832 0.9278 0.0173 0.056 Uiso 1 1 calc R U . . .
C6 C -0.0861(4) 0.8418(4) -0.0270(3) 0.0403(12) Uani 1 1 d . . . . .
H6 H -0.1305 0.8062 -0.0797 0.048 Uiso 1 1 calc R U . . .
C7 C 0.1795(3) 0.7748(3) 0.0151(3) 0.0225(9) Uani 1 1 d . . . . .
C8 C 0.2725(3) 0.7360(3) 0.0179(3) 0.0209(9) Uani 1 1 d . . . . .
C9 C 0.3483(3) 0.7881(3) 0.0919(2) 0.0171(8) Uani 1 1 d . . . . .
C10 C 0.4394(3) 0.7535(3) 0.1017(3) 0.0189(8) Uani 1 1 d . . . . .
H10 H 0.4922 0.7854 0.1503 0.023 Uiso 1 1 calc R U . . .
C11 C 0.4543(3) 0.6735(3) 0.0418(3) 0.0198(9) Uani 1 1 d . . . . .
H11 H 0.5175 0.6524 0.0503 0.024 Uiso 1 1 calc R U . . .
C12 C 0.3787(3) 0.6231(3) -0.0310(3) 0.0206(9) Uani 1 1 d . . . . .
C13 C 0.2876(3) 0.6556(3) -0.0413(3) 0.0227(9) Uani 1 1 d . . . . .
H13 H 0.2345 0.6225 -0.0896 0.027 Uiso 1 1 calc R U . . .
C14 C 0.3974(3) 0.5387(3) -0.0951(3) 0.0215(9) Uani 1 1 d . . . . .
C15 C 0.3142(3) 0.4553(3) -0.1292(3) 0.0215(9) Uani 1 1 d . . . . .
H15 H 0.2455 0.4521 -0.1099 0.026 Uiso 1 1 calc R U . . .
C16 C 0.3302(3) 0.3768(3) -0.1911(3) 0.0241(9) Uani 1 1 d . . . . .
C17 C 0.4310(4) 0.3852(3) -0.2198(3) 0.0250(10) Uani 1 1 d . . . . .
H17 H 0.4424 0.3330 -0.2631 0.030 Uiso 1 1 calc R U . . .
C18 C 0.5158(4) 0.4669(3) -0.1877(3) 0.0241(9) Uani 1 1 d . . . . .
C19 C 0.4976(3) 0.5430(3) -0.1241(3) 0.0234(9) Uani 1 1 d . . . . .
H19 H 0.5548 0.5989 -0.1001 0.028 Uiso 1 1 calc R U . . .
C20 C 0.2388(4) 0.2854(3) -0.2292(3) 0.0311(11) Uani 1 1 d . . . . .
C21 C 0.1432(5) 0.2796(4) -0.1776(5) 0.077(2) Uani 1 1 d . . . . .
H21A H 0.1649 0.2729 -0.1201 0.116 Uiso 1 1 calc R U . . .
H21B H 0.0850 0.2235 -0.2082 0.116 Uiso 1 1 calc R U . . .
H21C H 0.1183 0.3386 -0.1713 0.116 Uiso 1 1 calc R U . . .
C22 C 0.2777(5) 0.1953(4) -0.2327(6) 0.087(3) Uani 1 1 d . . . . .
H22A H 0.3335 0.1926 -0.2715 0.131 Uiso 1 1 calc R U . . .
H22B H 0.2174 0.1380 -0.2544 0.131 Uiso 1 1 calc R U . . .
H22C H 0.3075 0.1970 -0.1744 0.131 Uiso 1 1 calc R U . . .
C23 C 0.1974(6) 0.2840(5) -0.3197(5) 0.093(3) Uani 1 1 d . . . . .
H23A H 0.1653 0.3386 -0.3174 0.139 Uiso 1 1 calc R U . . .
H23B H 0.1429 0.2233 -0.3457 0.139 Uiso 1 1 calc R U . . .
H23C H 0.2570 0.2891 -0.3549 0.139 Uiso 1 1 calc R U . . .
C24 C 0.6254(4) 0.4767(3) -0.2216(3) 0.0313(11) Uani 1 1 d . . . . .
C25 C 0.7116(5) 0.4925(5) -0.1455(5) 0.079(2) Uani 1 1 d . . . . .
H25A H 0.7164 0.5546 -0.1039 0.119 Uiso 1 1 calc R U . . .
H25B H 0.7812 0.4928 -0.1672 0.119 Uiso 1 1 calc R U . . .
H25C H 0.6924 0.4401 -0.1170 0.119 Uiso 1 1 calc R U . . .
C26 C 0.6518(5) 0.5637(4) -0.2576(5) 0.074(2) Uani 1 1 d . . . . .
H26A H 0.5976 0.5557 -0.3062 0.111 Uiso 1 1 calc R U . . .
H26B H 0.7228 0.5700 -0.2778 0.111 Uiso 1 1 calc R U . . .
H26C H 0.6524 0.6219 -0.2122 0.111 Uiso 1 1 calc R U . . .
C27 C 0.6318(5) 0.3883(4) -0.2888(5) 0.082(3) Uani 1 1 d . . . . .
H27A H 0.6124 0.3317 -0.2656 0.123 Uiso 1 1 calc R U . . .
H27B H 0.7052 0.3961 -0.3041 0.123 Uiso 1 1 calc R U . . .
H27C H 0.5819 0.3793 -0.3405 0.123 Uiso 1 1 calc R U . . .
C28 C 0.2958(3) 1.1105(3) 0.2386(3) 0.0243(9) Uani 1 1 d . . . . .
C29 C 0.3459(4) 1.1384(3) 0.1707(3) 0.0285(10) Uani 1 1 d . . . . .
H29 H 0.3604 1.2055 0.1739 0.034 Uiso 1 1 calc R U . . .
C30 C 0.3774(4) 1.0815(3) 0.0990(3) 0.0273(10) Uani 1 1 d . . . . .
C31 C 0.2707(4) 1.1851(3) 0.3101(3) 0.0395(13) Uani 1 1 d . . . . .
H31A H 0.1935 1.1686 0.3145 0.059 Uiso 1 1 calc R U . . .
H31B H 0.2916 1.2484 0.2978 0.059 Uiso 1 1 calc R U . . .
H31C H 0.3107 1.1874 0.3650 0.059 Uiso 1 1 calc R U . . .
C32 C 0.4316(4) 1.1314(3) 0.0354(3) 0.0386(12) Uani 1 1 d . . . . .
H32A H 0.5005 1.1149 0.0271 0.058 Uiso 1 1 calc R U . . .
H32B H 0.4443 1.2015 0.0581 0.058 Uiso 1 1 calc R U . . .
H32C H 0.3855 1.1100 -0.0202 0.058 Uiso 1 1 calc R U . . .
C33 C 0.6218(3) 1.0136(3) 0.3264(3) 0.0250(10) Uani 1 1 d . . . . .
C34 C 0.5547(3) 0.9970(3) 0.2493(3) 0.0203(9) Uani 1 1 d . . . . .
C35 C 0.5961(4) 1.0288(3) 0.1807(3) 0.0261(10) Uani 1 1 d . . . . .
H35 H 0.5517 1.0168 0.1276 0.031 Uiso 1 1 calc R U . . .
C36 C 0.7027(4) 1.0780(3) 0.1906(3) 0.0362(12) Uani 1 1 d . . . . .
H36 H 0.7321 1.1005 0.1441 0.043 Uiso 1 1 calc R U . . .
C37 C 0.7682(4) 1.0949(3) 0.2687(3) 0.0371(12) Uani 1 1 d . . . . .
H37 H 0.8416 1.1286 0.2742 0.044 Uiso 1 1 calc R U . . .
C38 C 0.7286(4) 1.0640(3) 0.3373(3) 0.0317(11) Uani 1 1 d . . . . .
H38 H 0.7731 1.0767 0.3905 0.038 Uiso 1 1 calc R U . . .
C39 C 0.4369(3) 0.9216(3) 0.3253(3) 0.0186(8) Uani 1 1 d . . . . .
C40 C 0.3335(3) 0.8604(3) 0.3323(3) 0.0185(8) Uani 1 1 d . . . . .
C41 C 0.2609(3) 0.8340(3) 0.2553(3) 0.0189(8) Uani 1 1 d . . . . .
C42 C 0.1619(3) 0.7706(3) 0.2568(3) 0.0214(9) Uani 1 1 d . . . . .
H42 H 0.1096 0.7503 0.2071 0.026 Uiso 1 1 calc R U . . .
C43 C 0.1383(3) 0.7368(3) 0.3284(3) 0.0216(9) Uani 1 1 d . . . . .
H43 H 0.0703 0.6936 0.3265 0.026 Uiso 1 1 calc R U . . .
C44 C 0.2113(3) 0.7641(3) 0.4038(3) 0.0189(8) Uani 1 1 d . . . . .
C45 C 0.3100(3) 0.8270(2) 0.4048(3) 0.0183(8) Uani 1 1 d . . . . .
H45 H 0.3615 0.8473 0.4550 0.022 Uiso 1 1 calc R U . . .
C46 C 0.1880(3) 0.7231(3) 0.4793(3) 0.0210(9) Uani 1 1 d . . . . .
C47 C 0.0865(3) 0.7079(3) 0.5069(3) 0.0205(9) Uani 1 1 d . . . . .
H47 H 0.0305 0.7245 0.4773 0.025 Uiso 1 1 calc R U . . .
C48 C 0.0651(3) 0.6690(3) 0.5767(3) 0.0232(9) Uani 1 1 d . . . . .
C49 C 0.1509(4) 0.6469(3) 0.6194(3) 0.0277(10) Uani 1 1 d . . . . .
H49 H 0.1387 0.6216 0.6681 0.033 Uiso 1 1 calc R U . . .
C50 C 0.2523(4) 0.6606(3) 0.5934(3) 0.0289(10) Uani 1 1 d . . . . .
C51 C 0.2697(4) 0.6992(3) 0.5232(3) 0.0246(9) Uani 1 1 d . . . . .
H51 H 0.3391 0.7095 0.5047 0.030 Uiso 1 1 calc R U . . .
C52 C -0.0457(4) 0.6483(3) 0.6078(3) 0.0263(10) Uani 1 1 d . . . . .
C53 C -0.0397(4) 0.7101(3) 0.7011(3) 0.0354(11) Uani 1 1 d . . . . .
H53A H -0.1089 0.6923 0.7229 0.053 Uiso 1 1 calc R U . . .
H53B H -0.0232 0.7786 0.7017 0.053 Uiso 1 1 calc R U . . .
H53C H 0.0169 0.6989 0.7381 0.053 Uiso 1 1 calc R U . . .
C54 C -0.0824(4) 0.5391(3) 0.6056(4) 0.0466(14) Uani 1 1 d . . . . .
H54A H -0.0888 0.4996 0.5459 0.070 Uiso 1 1 calc R U . . .
H54B H -0.1523 0.5261 0.6276 0.070 Uiso 1 1 calc R U . . .
H54C H -0.0293 0.5229 0.6421 0.070 Uiso 1 1 calc R U . . .
C55 C -0.1301(4) 0.6690(3) 0.5502(3) 0.0356(12) Uani 1 1 d . . . . .
H55A H -0.1374 0.6267 0.4915 0.053 Uiso 1 1 calc R U . . .
H55B H -0.1084 0.7367 0.5484 0.053 Uiso 1 1 calc R U . . .
H55C H -0.1991 0.6569 0.5735 0.053 Uiso 1 1 calc R U . . .
C56 C 0.3435(4) 0.6340(4) 0.6413(3) 0.0378(12) Uani 1 1 d . . . . .
C57A C 0.4363(10) 0.7183(8) 0.6701(9) 0.072(3) Uani 0.564(5) 1 d . . P A 1
H57A H 0.4616 0.7393 0.6196 0.107 Uiso 0.564(5) 1 calc R U P A 1
H57B H 0.4942 0.7009 0.7003 0.107 Uiso 0.564(5) 1 calc R U P A 1
H57C H 0.4151 0.7711 0.7095 0.107 Uiso 0.564(5) 1 calc R U P A 1
C57B C 0.4607(12) 0.6706(12) 0.6144(12) 0.072(3) Uani 0.436(5) 1 d . . P A 2
H57D H 0.4667 0.6297 0.5577 0.107 Uiso 0.436(5) 1 calc R U P A 2
H57E H 0.5154 0.6669 0.6578 0.107 Uiso 0.436(5) 1 calc R U P A 2
H57F H 0.4715 0.7377 0.6112 0.107 Uiso 0.436(5) 1 calc R U P A 2
C58A C 0.3042(10) 0.5824(11) 0.7072(8) 0.076(3) Uani 0.564(5) 1 d . . P A 1
H58A H 0.3210 0.6279 0.7649 0.113 Uiso 0.564(5) 1 calc R U P A 1
H58B H 0.3395 0.5299 0.7058 0.113 Uiso 0.564(5) 1 calc R U P A 1
H58C H 0.2262 0.5556 0.6941 0.113 Uiso 0.564(5) 1 calc R U P A 1
C58B C 0.3575(14) 0.6908(12) 0.7438(9) 0.076(3) Uani 0.436(5) 1 d . . P A 2
H58D H 0.3694 0.7604 0.7499 0.113 Uiso 0.436(5) 1 calc R U P A 2
H58E H 0.4192 0.6787 0.7741 0.113 Uiso 0.436(5) 1 calc R U P A 2
H58F H 0.2923 0.6676 0.7690 0.113 Uiso 0.436(5) 1 calc R U P A 2
C59A C 0.3791(9) 0.5533(7) 0.5680(7) 0.062(3) Uani 0.564(5) 1 d . . P A 1
H59A H 0.3165 0.5152 0.5261 0.092 Uiso 0.564(5) 1 calc R U P A 1
H59B H 0.4082 0.5104 0.5958 0.092 Uiso 0.564(5) 1 calc R U P A 1
H59C H 0.4343 0.5856 0.5379 0.092 Uiso 0.564(5) 1 calc R U P A 1
C59B C 0.3136(12) 0.5328(9) 0.6410(11) 0.062(3) Uani 0.436(5) 1 d . . P A 2
H59D H 0.2522 0.5210 0.6737 0.092 Uiso 0.436(5) 1 calc R U P A 2
H59E H 0.3745 0.5162 0.6680 0.092 Uiso 0.436(5) 1 calc R U P A 2
H59F H 0.2939 0.4928 0.5811 0.092 Uiso 0.436(5) 1 calc R U P A 2
C60 C 0.1212(4) 0.9848(4) 0.4042(4) 0.0465(14) Uani 1 1 d . . . . .
H60A H 0.0956 0.9224 0.4188 0.056 Uiso 1 1 calc R U . . .
H60B H 0.1644 0.9740 0.3554 0.056 Uiso 1 1 calc R U . . .

loop_
_atom_site_aniso_label
_atom_site_aniso_U_11
_atom_site_aniso_U_22
_atom_site_aniso_U_33
_atom_site_aniso_U_23
_atom_site_aniso_U_13
_atom_site_aniso_U_12
Ir1 0.01698(9) 0.01693(8) 0.01822(10) 0.00642(6) 0.00304(6) 0.00579(6)
Cl1 0.0728(11) 0.0691(9) 0.0428(9) 0.0175(7) -0.0039(8) 0.0083(8)
Cl2 0.0382(8) 0.0789(10) 0.0802(12) 0.0336(8) 0.0134(8) 0.0198(8)
S1 0.0281(6) 0.0440(6) 0.0264(7) 0.0027(5) -0.0071(5) 0.0148(5)
S2 0.0176(5) 0.0340(6) 0.0214(6) 0.0045(4) -0.0011(4) 0.0015(4)
O1 0.0210(15) 0.0198(13) 0.0230(16) 0.0065(11) 0.0047(12) 0.0047(12)
O2 0.0224(16) 0.0211(14) 0.0238(16) 0.0068(11) 0.0065(12) 0.0037(12)
N1 0.026(2) 0.0218(16) 0.0160(18) 0.0094(14) 0.0045(14) 0.0083(15)
N2 0.0208(18) 0.0167(15) 0.0143(18) 0.0018(13) 0.0063(14) 0.0034(14)
C1 0.028(3) 0.038(2) 0.027(3) 0.012(2) -0.002(2) 0.012(2)
C2 0.020(2) 0.028(2) 0.027(2) 0.0133(18) 0.0001(18) 0.0070(18)
C3 0.026(2) 0.034(2) 0.032(3) 0.0101(19) 0.002(2) 0.012(2)
C4 0.031(3) 0.047(3) 0.055(4) 0.015(2) 0.003(2) 0.024(2)
C5 0.027(3) 0.065(3) 0.060(4) 0.024(3) 0.005(3) 0.027(3)
C6 0.031(3) 0.055(3) 0.039(3) 0.019(2) -0.006(2) 0.015(2)
C7 0.023(2) 0.029(2) 0.019(2) 0.0107(17) 0.0021(17) 0.0081(18)
C8 0.022(2) 0.023(2) 0.020(2) 0.0107(16) 0.0028(17) 0.0056(17)
C9 0.017(2) 0.0212(19) 0.016(2) 0.0117(16) 0.0052(16) 0.0034(16)
C10 0.017(2) 0.0187(18) 0.020(2) 0.0058(16) 0.0014(16) 0.0024(16)
C11 0.016(2) 0.0190(19) 0.025(2) 0.0083(16) 0.0021(17) 0.0044(16)
C12 0.022(2) 0.0213(19) 0.018(2) 0.0059(16) 0.0043(17) 0.0034(17)
C13 0.021(2) 0.025(2) 0.019(2) 0.0015(17) -0.0010(17) 0.0059(17)
C14 0.026(2) 0.0221(19) 0.018(2) 0.0069(16) 0.0022(17) 0.0084(17)
C15 0.024(2) 0.0210(19) 0.020(2) 0.0060(16) -0.0001(17) 0.0070(17)
C16 0.027(2) 0.023(2) 0.022(2) 0.0036(17) -0.0033(18) 0.0100(18)
C17 0.034(3) 0.024(2) 0.020(2) 0.0041(17) 0.0030(19) 0.0161(19)
C18 0.029(2) 0.021(2) 0.030(3) 0.0143(17) 0.0082(19) 0.0124(18)
C19 0.027(2) 0.0198(19) 0.025(2) 0.0072(17) 0.0040(18) 0.0071(17)
C20 0.028(3) 0.025(2) 0.037(3) 0.0028(19) -0.003(2) 0.0096(19)
C21 0.056(4) 0.039(3) 0.109(6) -0.010(3) 0.026(4) -0.015(3)
C22 0.041(4) 0.025(3) 0.177(8) 0.000(4) -0.019(4) 0.009(3)
C23 0.083(6) 0.081(5) 0.086(6) 0.029(4) -0.045(4) -0.027(4)
C24 0.033(3) 0.031(2) 0.039(3) 0.014(2) 0.013(2) 0.018(2)
C25 0.040(4) 0.123(6) 0.096(6) 0.056(5) 0.027(4) 0.032(4)
C26 0.075(5) 0.068(4) 0.122(6) 0.064(4) 0.069(5) 0.046(4)
C27 0.067(5) 0.057(4) 0.124(7) 0.007(4) 0.064(5) 0.021(3)
C28 0.019(2) 0.023(2) 0.031(3) 0.0078(18) 0.0014(18) 0.0073(17)
C29 0.037(3) 0.0167(19) 0.034(3) 0.0111(18) 0.004(2) 0.0080(19)
C30 0.027(2) 0.026(2) 0.033(3) 0.0148(19) 0.003(2) 0.0054(19)
C31 0.047(3) 0.027(2) 0.046(3) 0.007(2) 0.021(3) 0.014(2)
C32 0.052(3) 0.029(2) 0.038(3) 0.015(2) 0.013(2) 0.008(2)
C33 0.022(2) 0.024(2) 0.025(2) 0.0015(17) 0.0069(18) 0.0023(18)
C34 0.014(2) 0.0176(18) 0.028(2) 0.0017(16) 0.0027(17) 0.0054(16)
C35 0.024(2) 0.029(2) 0.027(2) 0.0093(18) 0.0085(19) 0.0059(18)
C36 0.031(3) 0.038(3) 0.042(3) 0.013(2) 0.015(2) 0.005(2)
C37 0.016(2) 0.038(3) 0.049(3) 0.003(2) 0.009(2) -0.003(2)
C38 0.021(2) 0.025(2) 0.039(3) -0.0034(19) -0.001(2) -0.0003(19)
C39 0.020(2) 0.0170(18) 0.017(2) 0.0026(15) 0.0000(16) 0.0056(16)
C40 0.016(2) 0.0164(18) 0.022(2) 0.0036(16) 0.0045(17) 0.0033(16)
C41 0.021(2) 0.0164(18) 0.019(2) 0.0032(15) 0.0028(17) 0.0061(16)
C42 0.020(2) 0.0213(19) 0.021(2) 0.0051(16) -0.0033(17) 0.0032(17)
C43 0.014(2) 0.0202(19) 0.029(2) 0.0069(17) 0.0015(17) 0.0018(16)
C44 0.022(2) 0.0204(19) 0.020(2) 0.0071(16) 0.0060(17) 0.0125(17)
C45 0.017(2) 0.0181(18) 0.020(2) 0.0049(16) -0.0030(16) 0.0063(16)
C46 0.027(2) 0.0174(18) 0.021(2) 0.0070(16) 0.0019(18) 0.0077(17)
C47 0.019(2) 0.0213(19) 0.022(2) 0.0052(16) 0.0002(17) 0.0072(17)
C48 0.025(2) 0.023(2) 0.019(2) 0.0025(17) 0.0029(18) 0.0049(17)
C49 0.031(3) 0.034(2) 0.023(2) 0.0154(18) 0.0048(19) 0.008(2)
C50 0.030(3) 0.032(2) 0.030(3) 0.0142(19) 0.001(2) 0.011(2)
C51 0.023(2) 0.029(2) 0.030(3) 0.0164(18) 0.0081(19) 0.0124(18)
C52 0.027(2) 0.027(2) 0.025(2) 0.0062(18) 0.0099(19) 0.0052(19)
C53 0.028(3) 0.047(3) 0.030(3) 0.006(2) 0.007(2) 0.010(2)
C54 0.041(3) 0.035(3) 0.067(4) 0.016(2) 0.025(3) 0.010(2)
C55 0.020(2) 0.050(3) 0.032(3) 0.005(2) 0.006(2) 0.004(2)
C56 0.029(3) 0.049(3) 0.046(3) 0.030(2) -0.002(2) 0.013(2)
C57A 0.051(6) 0.069(7) 0.093(10) 0.022(6) -0.031(6) 0.021(5)
C57B 0.051(6) 0.069(7) 0.093(10) 0.022(6) -0.031(6) 0.021(5)
C58A 0.074(8) 0.119(8) 0.064(7) 0.057(7) 0.000(5) 0.050(7)
C58B 0.074(8) 0.119(8) 0.064(7) 0.057(7) 0.000(5) 0.050(7)
C59A 0.059(6) 0.053(5) 0.069(7) -0.003(4) -0.033(5) 0.037(5)
C59B 0.059(6) 0.053(5) 0.069(7) -0.003(4) -0.033(5) 0.037(5)
C60 0.050(4) 0.042(3) 0.053(4) 0.012(2) 0.010(3) 0.022(3)

loop_
_atom_type_symbol
_atom_type_description
_atom_type_scat_dispersion_real
_atom_type_scat_dispersion_imag
_atom_type_scat_source
C C 0.0033 0.0016 'International Tables Vol C Tables 4.2.6.8 and 6.1.1.4'
H H 0.0000 0.0000 'International Tables Vol C Tables 4.2.6.8 and 6.1.1.4'
Cl Cl 0.1484 0.1585 'International Tables Vol C Tables 4.2.6.8 and 6.1.1.4'
Ir Ir -1.4442 7.9887 'International Tables Vol C Tables 4.2.6.8 and 6.1.1.4'
N N 0.0061 0.0033 'International Tables Vol C Tables 4.2.6.8 and 6.1.1.4'
O O 0.0106 0.0060 'International Tables Vol C Tables 4.2.6.8 and 6.1.1.4'
S S 0.1246 0.1234 'International Tables Vol C Tables 4.2.6.8 and 6.1.1.4'

loop_
_geom_angle_atom_site_label_1
_geom_angle_atom_site_label_2
_geom_angle_atom_site_label_3
_geom_angle
O1 Ir1 O2 88.71(10)
N1 Ir1 O1 99.66(12)
N1 Ir1 O2 85.55(11)
N1 Ir1 N2 175.26(12)
N2 Ir1 O1 84.52(11)
N2 Ir1 O2 96.83(11)
C9 Ir1 O1 179.37(12)
C9 Ir1 O2 91.89(12)
C9 Ir1 N1 80.19(15)
C9 Ir1 N2 95.60(14)
C41 Ir1 O1 86.17(13)
C41 Ir1 O2 174.46(12)
C41 Ir1 N1 97.38(15)
C41 Ir1 N2 80.60(15)
C41 Ir1 C9 93.25(15)
C7 S1 C1 89.8(2)
C39 S2 C33 89.9(2)
C28 O1 Ir1 125.2(3)
C30 O2 Ir1 123.6(3)
C2 N1 Ir1 134.0(3)
C7 N1 Ir1 114.2(3)
C7 N1 C2 111.7(3)
C34 N2 Ir1 134.1(3)
C39 N2 Ir1 113.7(3)
C39 N2 C34 112.2(3)
C2 C1 S1 109.8(3)
C6 C1 S1 128.6(4)
C6 C1 C2 121.6(4)
C1 C2 N1 114.0(4)
C1 C2 C3 119.1(4)
C3 C2 N1 126.9(4)
C2 C3 H3 120.3
C4 C3 C2 119.4(4)
C4 C3 H3 120.3
C3 C4 H4 119.8
C3 C4 C5 120.5(5)
C5 C4 H4 119.8
C4 C5 H5 119.4
C6 C5 C4 121.2(5)
C6 C5 H5 119.4
C1 C6 H6 120.9
C5 C6 C1 118.2(5)
C5 C6 H6 120.9
N1 C7 S1 114.6(3)
N1 C7 C8 118.1(4)
C8 C7 S1 127.2(3)
C9 C8 C7 111.9(3)
C13 C8 C7 125.7(4)
C13 C8 C9 122.3(4)
C8 C9 Ir1 115.1(3)
C10 C9 Ir1 129.0(3)
C10 C9 C8 115.9(3)
C9 C10 H10 119.3
C11 C10 C9 121.4(4)
C11 C10 H10 119.3
C10 C11 H11 119.1
C10 C11 C12 121.8(4)
C12 C11 H11 119.1
C11 C12 C14 120.9(4)
C13 C12 C11 117.6(4)
C13 C12 C14 121.5(4)
C8 C13 H13 119.6
C12 C13 C8 120.9(4)
C12 C13 H13 119.6
C15 C14 C12 120.7(4)
C19 C14 C12 120.2(3)
C19 C14 C15 119.1(4)
C14 C15 H15 119.4
C16 C15 C14 121.2(4)
C16 C15 H15 119.4
C15 C16 C20 121.4(4)
C17 C16 C15 117.8(4)
C17 C16 C20 120.8(4)
C16 C17 H17 118.6
C18 C17 C16 122.8(4)
C18 C17 H17 118.6
C17 C18 C19 117.8(4)
C17 C18 C24 122.4(4)
C19 C18 C24 119.8(4)
C14 C19 C18 121.4(4)
C14 C19 H19 119.3
C18 C19 H19 119.3
C21 C20 C16 113.3(4)
C22 C20 C16 110.8(4)
C22 C20 C21 107.2(5)
C23 C20 C16 109.5(4)
C23 C20 C21 106.8(5)
C23 C20 C22 109.0(5)
C20 C21 H21A 109.5
C20 C21 H21B 109.5
C20 C21 H21C 109.5
H21A C21 H21B 109.5
H21A C21 H21C 109.5
H21B C21 H21C 109.5
C20 C22 H22A 109.5
C20 C22 H22B 109.5
C20 C22 H22C 109.5
H22A C22 H22B 109.5
H22A C22 H22C 109.5
H22B C22 H22C 109.5
C20 C23 H23A 109.5
C20 C23 H23B 109.5
C20 C23 H23C 109.5
H23A C23 H23B 109.5
H23A C23 H23C 109.5
H23B C23 H23C 109.5
C18 C24 C25 108.6(4)
C26 C24 C18 110.3(4)
C26 C24 C25 107.7(5)
C27 C24 C18 112.9(4)
C27 C24 C25 107.3(5)
C27 C24 C26 109.8(5)
C24 C25 H25A 109.5
C24 C25 H25B 109.5
C24 C25 H25C 109.5
H25A C25 H25B 109.5
H25A C25 H25C 109.5
H25B C25 H25C 109.5
C24 C26 H26A 109.5
C24 C26 H26B 109.5
C24 C26 H26C 109.5
H26A C26 H26B 109.5
H26A C26 H26C 109.5
H26B C26 H26C 109.5
C24 C27 H27A 109.5
C24 C27 H27B 109.5
C24 C27 H27C 109.5
H27A C27 H27B 109.5
H27A C27 H27C 109.5
H27B C27 H27C 109.5
O1 C28 C29 125.6(4)
O1 C28 C31 114.9(4)
C29 C28 C31 119.5(4)
C28 C29 H29 115.6
C30 C29 C28 128.9(4)
C30 C29 H29 115.6
O2 C30 C29 126.9(4)
O2 C30 C32 115.3(4)
C29 C30 C32 117.8(4)
C28 C31 H31A 109.5
C28 C31 H31B 109.5
C28 C31 H31C 109.5
H31A C31 H31B 109.5
H31A C31 H31C 109.5
H31B C31 H31C 109.5
C30 C32 H32A 109.5
C30 C32 H32B 109.5
C30 C32 H32C 109.5
H32A C32 H32B 109.5
H32A C32 H32C 109.5
H32B C32 H32C 109.5
C34 C33 S2 110.1(3)
C38 C33 S2 128.2(4)
C38 C33 C34 121.7(4)
C33 C34 N2 113.1(4)
C35 C34 N2 127.2(4)
C35 C34 C33 119.7(4)
C34 C35 H35 120.5
C36 C35 C34 118.9(4)
C36 C35 H35 120.5
C35 C36 H36 119.8
C35 C36 C37 120.4(4)
C37 C36 H36 119.8
C36 C37 H37 119.3
C38 C37 C36 121.5(4)
C38 C37 H37 119.3
C33 C38 H38 121.1
C37 C38 C33 117.7(4)
C37 C38 H38 121.1
N2 C39 S2 114.6(3)
N2 C39 C40 117.5(4)
C40 C39 S2 127.8(3)
C41 C40 C39 112.7(3)
C45 C40 C39 123.8(4)
C45 C40 C41 123.4(4)
C40 C41 Ir1 114.4(3)
C42 C41 Ir1 130.2(3)
C42 C41 C40 115.1(4)
C41 C42 H42 119.1
C43 C42 C41 121.8(4)
C43 C42 H42 119.1
C42 C43 H43 119.0
C42 C43 C44 122.1(4)
C44 C43 H43 119.0
C43 C44 C46 121.9(4)
C45 C44 C43 117.8(4)
C45 C44 C46 120.2(4)
C40 C45 H45 120.1
C44 C45 C40 119.9(4)
C44 C45 H45 120.1
C47 C46 C44 121.9(4)
C51 C46 C44 119.2(4)
C51 C46 C47 118.9(4)
C46 C47 H47 119.2
C48 C47 C46 121.7(4)
C48 C47 H47 119.2
C47 C48 C49 117.0(4)
C47 C48 C52 123.6(4)
C49 C48 C52 119.4(4)
C48 C49 H49 118.6
C50 C49 C48 122.8(4)
C50 C49 H49 118.6
C49 C50 C51 118.0(4)
C49 C50 C56 120.9(4)
C51 C50 C56 121.0(4)
C46 C51 H51 119.2
C50 C51 C46 121.6(4)
C50 C51 H51 119.2
C48 C52 C53 109.6(4)
C48 C52 C54 109.3(4)
C53 C52 C54 109.4(4)
C55 C52 C48 112.1(4)
C55 C52 C53 109.2(4)
C55 C52 C54 107.2(4)
C52 C53 H53A 109.5
C52 C53 H53B 109.5
C52 C53 H53C 109.5
H53A C53 H53B 109.5
H53A C53 H53C 109.5
H53B C53 H53C 109.5
C52 C54 H54A 109.5
C52 C54 H54B 109.5
C52 C54 H54C 109.5
H54A C54 H54B 109.5
H54A C54 H54C 109.5
H54B C54 H54C 109.5
C52 C55 H55A 109.5
C52 C55 H55B 109.5
C52 C55 H55C 109.5
H55A C55 H55B 109.5
H55A C55 H55C 109.5
H55B C55 H55C 109.5
C50 C56 C57B 114.9(7)
C50 C56 C58B 108.8(6)
C50 C56 C59A 104.8(5)
C57A C56 C50 109.8(6)
C57A C56 C58A 117.3(8)
C57A C56 C59A 107.4(8)
C57B C56 C58B 102.6(9)
C58A C56 C50 112.0(6)
C58A C56 C59A 104.4(7)
C59B C56 C50 110.7(6)
C59B C56 C57B 115.0(9)
C59B C56 C58B 103.7(9)
C56 C57A H57A 109.5
C56 C57A H57B 109.5
C56 C57A H57C 109.5
H57A C57A H57B 109.5
H57A C57A H57C 109.5
H57B C57A H57C 109.5
C56 C57B H57D 109.5
C56 C57B H57E 109.5
C56 C57B H57F 109.5
H57D C57B H57E 109.5
H57D C57B H57F 109.5
H57E C57B H57F 109.5
C56 C58A H58A 109.5
C56 C58A H58B 109.5
C56 C58A H58C 109.5
H58A C58A H58B 109.5
H58A C58A H58C 109.5
H58B C58A H58C 109.5
C56 C58B H58D 109.5
C56 C58B H58E 109.5
C56 C58B H58F 109.5
H58D C58B H58E 109.5
H58D C58B H58F 109.5
H58E C58B H58F 109.5
C56 C59A H59A 109.5
C56 C59A H59B 109.5
C56 C59A H59C 109.5
H59A C59A H59B 109.5
H59A C59A H59C 109.5
H59B C59A H59C 109.5
C56 C59B H59D 109.5
C56 C59B H59E 109.5
C56 C59B H59F 109.5
H59D C59B H59E 109.5
H59D C59B H59F 109.5
H59E C59B H59F 109.5
Cl1 C60 Cl2 111.9(3)
Cl1 C60 H60A 109.2
Cl1 C60 H60B 109.2
Cl2 C60 H60A 109.2
Cl2 C60 H60B 109.2
H60A C60 H60B 107.9

loop_
_geom_bond_atom_site_label_1
_geom_bond_atom_site_label_2
_geom_bond_distance
Ir1 O1 2.132(3)
Ir1 O2 2.143(3)
Ir1 N1 2.042(3)
Ir1 N2 2.050(3)
Ir1 C9 1.999(4)
Ir1 C41 1.993(4)
Cl1 C60 1.743(5)
Cl2 C60 1.768(6)
S1 C1 1.747(5)
S1 C7 1.734(4)
S2 C33 1.746(4)
S2 C39 1.723(4)
O1 C28 1.274(4)
O2 C30 1.280(5)
N1 C2 1.400(5)
N1 C7 1.322(5)
N2 C34 1.400(5)
N2 C39 1.324(5)
C1 C2 1.393(6)
C1 C6 1.387(6)
C2 C3 1.399(6)
C3 H3 0.9500
C3 C4 1.376(6)
C4 H4 0.9500
C4 C5 1.388(7)
C5 H5 0.9500
C5 C6 1.376(7)
C6 H6 0.9500
C7 C8 1.443(6)
C8 C9 1.422(5)
C8 C13 1.387(5)
C9 C10 1.398(6)
C10 H10 0.9500
C10 C11 1.387(5)
C11 H11 0.9500
C11 C12 1.404(5)
C12 C13 1.381(6)
C12 C14 1.487(5)
C13 H13 0.9500
C14 C15 1.399(5)
C14 C19 1.391(6)
C15 H15 0.9500
C15 C16 1.394(5)
C16 C17 1.393(6)
C16 C20 1.536(6)
C17 H17 0.9500
C17 C18 1.390(6)
C18 C19 1.396(5)
C18 C24 1.532(6)
C19 H19 0.9500
C20 C21 1.521(7)
C20 C22 1.513(7)
C20 C23 1.507(8)
C21 H21A 0.9800
C21 H21B 0.9800
C21 H21C 0.9800
C22 H22A 0.9800
C22 H22B 0.9800
C22 H22C 0.9800
C23 H23A 0.9800
C23 H23B 0.9800
C23 H23C 0.9800
C24 C25 1.532(8)
C24 C26 1.507(6)
C24 C27 1.498(7)
C25 H25A 0.9800
C25 H25B 0.9800
C25 H25C 0.9800
C26 H26A 0.9800
C26 H26B 0.9800
C26 H26C 0.9800
C27 H27A 0.9800
C27 H27B 0.9800
C27 H27C 0.9800
C28 C29 1.395(6)
C28 C31 1.492(6)
C29 H29 0.9500
C29 C30 1.392(6)
C30 C32 1.508(6)
C31 H31A 0.9800
C31 H31B 0.9800
C31 H31C 0.9800
C32 H32A 0.9800
C32 H32B 0.9800
C32 H32C 0.9800
C33 C34 1.400(6)
C33 C38 1.383(6)
C34 C35 1.384(6)
C35 H35 0.9500
C35 C36 1.378(6)
C36 H36 0.9500
C36 C37 1.400(7)
C37 H37 0.9500
C37 C38 1.370(6)
C38 H38 0.9500
C39 C40 1.455(5)
C40 C41 1.416(6)
C40 C45 1.389(5)
C41 C42 1.402(5)
C42 H42 0.9500
C42 C43 1.380(6)
C43 H43 0.9500
C43 C44 1.399(6)
C44 C45 1.388(5)
C44 C46 1.492(5)
C45 H45 0.9500
C46 C47 1.393(6)
C46 C51 1.388(6)
C47 H47 0.9500
C47 C48 1.388(6)
C48 C49 1.405(6)
C48 C52 1.529(6)
C49 H49 0.9500
C49 C50 1.380(6)
C50 C51 1.384(6)
C50 C56 1.539(6)
C51 H51 0.9500
C52 C53 1.537(6)
C52 C54 1.559(6)
C52 C55 1.514(6)
C53 H53A 0.9800
C53 H53B 0.9800
C53 H53C 0.9800
C54 H54A 0.9800
C54 H54B 0.9800
C54 H54C 0.9800
C55 H55A 0.9800
C55 H55B 0.9800
C55 H55C 0.9800
C56 C57A 1.470(12)
C56 C57B 1.604(18)
C56 C58A 1.489(12)
C56 C58B 1.630(16)
C56 C59A 1.627(11)
C56 C59B 1.450(14)
C57A H57A 0.9800
C57A H57B 0.9800
C57A H57C 0.9800
C57B H57D 0.9800
C57B H57E 0.9800
C57B H57F 0.9800
C58A H58A 0.9800
C58A H58B 0.9800
C58A H58C 0.9800
C58B H58D 0.9800
C58B H58E 0.9800
C58B H58F 0.9800
C59A H59A 0.9800
C59A H59B 0.9800
C59A H59C 0.9800
C59B H59D 0.9800
C59B H59E 0.9800
C59B H59F 0.9800
C60 H60A 0.9900
C60 H60B 0.9900

loop_
_geom_torsion_atom_site_label_1
_geom_torsion_atom_site_label_2
_geom_torsion_atom_site_label_3
_geom_torsion_atom_site_label_4
_geom_torsion
Ir1 O1 C28 C29 7.3(6)
Ir1 O1 C28 C31 -171.7(3)
Ir1 O2 C30 C29 -7.1(6)
Ir1 O2 C30 C32 172.1(3)
Ir1 N1 C2 C1 172.4(3)
Ir1 N1 C2 C3 -8.7(6)
Ir1 N1 C7 S1 -173.29(17)
Ir1 N1 C7 C8 6.5(5)
Ir1 N2 C34 C33 177.4(3)
Ir1 N2 C34 C35 -3.5(6)
Ir1 N2 C39 S2 -178.09(16)
Ir1 N2 C39 C40 5.7(4)
Ir1 C9 C10 C11 -178.0(3)
Ir1 C41 C42 C43 -173.5(3)
S1 C1 C2 N1 1.1(5)
S1 C1 C2 C3 -178.0(3)
S1 C1 C6 C5 178.9(4)
S1 C7 C8 C9 177.6(3)
S1 C7 C8 C13 -4.6(6)
S2 C33 C34 N2 2.4(4)
S2 C33 C34 C35 -176.8(3)
S2 C33 C38 C37 176.7(4)
S2 C39 C40 C41 -173.6(3)
S2 C39 C40 C45 3.1(6)
O1 C28 C29 C30 0.1(8)
N1 C2 C3 C4 179.9(4)
N1 C7 C8 C9 -2.2(5)
N1 C7 C8 C13 175.6(4)
N2 C34 C35 C36 179.7(4)
N2 C39 C40 C41 2.0(5)
N2 C39 C40 C45 178.7(4)
C1 S1 C7 N1 -1.7(3)
C1 S1 C7 C8 178.6(4)
C1 C2 C3 C4 -1.2(7)
C2 N1 C7 S1 2.6(4)
C2 N1 C7 C8 -177.6(3)
C2 C1 C6 C5 -1.2(7)
C2 C3 C4 C5 -0.8(8)
C3 C4 C5 C6 1.7(8)
C4 C5 C6 C1 -0.8(8)
C6 C1 C2 N1 -178.8(4)
C6 C1 C2 C3 2.2(7)
C7 S1 C1 C2 0.3(3)
C7 S1 C1 C6 -179.9(5)
C7 N1 C2 C1 -2.4(5)
C7 N1 C2 C3 176.6(4)
C7 C8 C9 Ir1 -3.4(4)
C7 C8 C9 C10 177.8(3)
C7 C8 C13 C12 -178.2(4)
C8 C9 C10 C11 0.6(5)
C9 C8 C13 C12 -0.6(6)
C9 C10 C11 C12 -0.5(6)
C10 C11 C12 C13 -0.2(6)
C10 C11 C12 C14 178.9(4)
C11 C12 C13 C8 0.7(6)
C11 C12 C14 C15 137.6(4)
C11 C12 C14 C19 -44.5(6)
C12 C14 C15 C16 178.3(4)
C12 C14 C19 C18 -176.5(4)
C13 C8 C9 Ir1 178.8(3)
C13 C8 C9 C10 0.0(6)
C13 C12 C14 C15 -43.4(6)
C13 C12 C14 C19 134.5(4)
C14 C12 C13 C8 -178.3(4)
C14 C15 C16 C17 -1.9(6)
C14 C15 C16 C20 -179.5(4)
C15 C14 C19 C18 1.5(6)
C15 C16 C17 C18 1.8(6)
C15 C16 C20 C21 -14.8(7)
C15 C16 C20 C22 -135.3(5)
C15 C16 C20 C23 104.4(6)
C16 C17 C18 C19 -0.1(6)
C16 C17 C18 C24 -178.2(4)
C17 C16 C20 C21 167.7(5)
C17 C16 C20 C22 47.1(7)
C17 C16 C20 C23 -73.2(6)
C17 C18 C19 C14 -1.6(6)
C17 C18 C24 C25 -121.5(5)
C17 C18 C24 C26 120.7(5)
C17 C18 C24 C27 -2.5(7)
C19 C14 C15 C16 0.3(6)
C19 C18 C24 C25 60.4(6)
C19 C18 C24 C26 -57.4(6)
C19 C18 C24 C27 179.4(5)
C20 C16 C17 C18 179.4(4)
C24 C18 C19 C14 176.6(4)
C28 C29 C30 O2 -0.1(8)
C28 C29 C30 C32 -179.3(5)
C31 C28 C29 C30 179.1(5)
C33 S2 C39 N2 -0.8(3)
C33 S2 C39 C40 175.0(4)
C33 C34 C35 C36 -1.3(6)
C34 N2 C39 S2 2.2(4)
C34 N2 C39 C40 -174.0(3)
C34 C33 C38 C37 -2.0(6)
C34 C35 C36 C37 0.4(7)
C35 C36 C37 C38 -0.4(7)
C36 C37 C38 C33 1.1(7)
C38 C33 C34 N2 -178.7(4)
C38 C33 C34 C35 2.2(6)
C39 S2 C33 C34 -0.9(3)
C39 S2 C33 C38 -179.8(4)
C39 N2 C34 C33 -3.0(5)
C39 N2 C34 C35 176.1(4)
C39 C40 C41 Ir1 -9.0(4)
C39 C40 C41 C42 176.6(3)
C39 C40 C45 C44 -176.0(3)
C40 C41 C42 C43 -0.2(6)
C41 C40 C45 C44 0.3(6)
C41 C42 C43 C44 0.3(6)
C42 C43 C44 C45 -0.1(6)
C42 C43 C44 C46 -176.5(4)
C43 C44 C45 C40 -0.2(5)
C43 C44 C46 C47 -40.4(6)
C43 C44 C46 C51 139.4(4)
C44 C46 C47 C48 179.4(3)
C44 C46 C51 C50 -179.7(4)
C45 C40 C41 Ir1 174.2(3)
C45 C40 C41 C42 -0.1(6)
C45 C44 C46 C47 143.3(4)
C45 C44 C46 C51 -36.9(5)
C46 C44 C45 C40 176.2(3)
C46 C47 C48 C49 1.0(6)
C46 C47 C48 C52 -178.2(4)
C47 C46 C51 C50 0.1(6)
C47 C48 C49 C50 -1.4(6)
C47 C48 C52 C53 -117.7(4)
C47 C48 C52 C54 122.4(4)
C47 C48 C52 C55 3.7(5)
C48 C49 C50 C51 1.1(7)
C48 C49 C50 C56 -179.1(4)
C49 C48 C52 C53 63.1(5)
C49 C48 C52 C54 -56.7(5)
C49 C48 C52 C55 -175.4(4)
C49 C50 C51 C46 -0.5(6)
C49 C50 C56 C57A -124.8(8)
C49 C50 C56 C57B -169.9(8)
C49 C50 C56 C58A 7.4(9)
C49 C50 C56 C58B -55.6(8)
C49 C50 C56 C59A 120.1(6)
C49 C50 C56 C59B 57.7(10)
C51 C46 C47 C48 -0.4(6)
C51 C50 C56 C57A 55.0(8)
C51 C50 C56 C57B 9.9(9)
C51 C50 C56 C58A -172.8(7)
C51 C50 C56 C58B 124.2(8)
C51 C50 C56 C59A -60.1(7)
C51 C50 C56 C59B -122.5(9)
C52 C48 C49 C50 177.8(4)
C56 C50 C51 C46 179.8(4)
